data_4341404
loop_
_publ_author_name
'Abherv\'e, Alexandre'
'Clemente-Le\'on, Miguel'
'Coronado, Eugenio'
'G\'omez-Garc\'ia, Carlos J'
'Verneret, Martin'

_publ_section_title
;
 One-Dimensional and Two-Dimensional Anilate-Based Magnets with Inserted
 Spin-Crossover Complexes.
;
_journal_name_full 'Inorganic chemistry'
_journal_page_first 141028153405005
_journal_paper_doi 10.1021/ic5016803
_journal_year 2014
_chemical_formula_sum 'C47 H26 Br6 Cr Fe Mn N8 O14'
_chemical_formula_weight 1569.01
_chemical_name_systematic
;
 ?
;
_space_group_crystal_system monoclinic
_space_group_IT_number 14
_space_group_name_Hall '-P 2ybc'
_space_group_name_H-M_alt 'P 1 21/c 1'
_symmetry_space_group_name_Hall '-P 2ybc'
_symmetry_space_group_name_H-M 'P 1 21/c 1'
_atom_sites_solution_hydrogens geom
_audit_creation_method SHELXL-2013
_cell_angle_alpha 90
_cell_angle_beta 103.200(5)
_cell_angle_gamma 90
_cell_formula_units_Z 4
_cell_length_a 14.1383(7)
_cell_length_b 22.3075(10)
_cell_length_c 23.4765(11)
_cell_measurement_reflns_used 4887
_cell_measurement_temperature 120(2)
_cell_measurement_theta_max 32.4012
_cell_measurement_theta_min 2.8901
_cell_volume 7208.6(6)
_computing_structure_refinement 'SHELXL-2013 (Sheldrick, 2013)'
_diffrn_ambient_temperature 120(2)
_diffrn_measured_fraction_theta_full 0.998
_diffrn_measured_fraction_theta_max 0.997
_diffrn_measurement_device_type 'SuperNova, Single source at offset, Sapphire3'
_diffrn_radiation_type MoK\a
_diffrn_radiation_wavelength 0.71073
_diffrn_reflns_av_R_equivalents 0.2088
_diffrn_reflns_av_unetI/netI 0.1296
_diffrn_reflns_Laue_measured_fraction_full 0.998
_diffrn_reflns_Laue_measured_fraction_max 0.997
_diffrn_reflns_limit_h_max 17
_diffrn_reflns_limit_h_min -17
_diffrn_reflns_limit_k_max 27
_diffrn_reflns_limit_k_min -27
_diffrn_reflns_limit_l_max 29
_diffrn_reflns_limit_l_min -29
_diffrn_reflns_number 117721
_diffrn_reflns_point_group_measured_fraction_full 0.998
_diffrn_reflns_point_group_measured_fraction_max 0.997
_diffrn_reflns_theta_full 25.242
_diffrn_reflns_theta_max 26.408
_diffrn_reflns_theta_min 2.892
_diffrn_source 'SuperNova (Mo) X-ray Source'
_exptl_absorpt_coefficient_mu 3.899
_exptl_absorpt_correction_T_max 1.00000
_exptl_absorpt_correction_T_min 0.71531
_exptl_absorpt_correction_type multi-scan
_exptl_absorpt_process_details
;
CrysAlisPro, Agilent Technologies,
Version 1.171.36.21 (release 14-08-2012 CrysAlis171 .NET)
(compiled Sep 14 2012,17:21:16)
Empirical absorption correction using spherical harmonics,
 implemented in SCALE3 ABSPACK scaling algorithm.
;
_exptl_crystal_colour black
_exptl_crystal_density_diffrn 1.446
_exptl_crystal_description prism
_exptl_crystal_F_000 3044
_exptl_crystal_size_max 0.16
_exptl_crystal_size_mid 0.08
_exptl_crystal_size_min 0.06
_refine_diff_density_max 2.236
_refine_diff_density_min -1.219
_refine_diff_density_rms 0.181
_refine_ls_extinction_method none
_refine_ls_goodness_of_fit_ref 1.011
_refine_ls_hydrogen_treatment constr
_refine_ls_matrix_type full
_refine_ls_number_parameters 659
_refine_ls_number_reflns 14751
_refine_ls_number_restraints 24
_refine_ls_restrained_S_all 1.011
_refine_ls_R_factor_all 0.2493
_refine_ls_R_factor_gt 0.1505
_refine_ls_shift/su_max 0.000
_refine_ls_shift/su_mean 0.000
_refine_ls_structure_factor_coef Fsqd
_refine_ls_weighting_details 'w=1/[\s^2^(Fo^2^)+(0.1322P)^2^+209.0949P] where P=(Fo^2^+2Fc^2^)/3'
_refine_ls_weighting_scheme calc
_refine_ls_wR_factor_gt 0.3565
_refine_ls_wR_factor_ref 0.4105
_reflns_Friedel_coverage 0.000
_reflns_number_gt 7113
_reflns_number_total 14751
_reflns_threshold_expression 'I > 2\s(I)'
_cod_data_source_file ic5016803_si_004.cif
_cod_data_source_block shelx
_cod_database_code 4341404
_shelx_space_group_comment
;
The symmetry employed for this shelxl refinement is uniquely defined
by the following loop, which should always be used as a source of
symmetry information in preference to the above space-group names.
They are only intended as comments.
;
_shelxl_version_number 2013-4

loop_
_space_group_symop_operation_xyz
'x, y, z'
'-x, y+1/2, -z+1/2'
'-x, -y, -z'
'x, -y-1/2, z-1/2'

loop_
_atom_site_label
_atom_site_type_symbol
_atom_site_fract_x
_atom_site_fract_y
_atom_site_fract_z
_atom_site_U_iso_or_equiv
_atom_site_adp_type
_atom_site_occupancy
_atom_site_site_symmetry_order
_atom_site_calc_flag
_atom_site_refinement_flags_posn
_atom_site_refinement_flags_adp
_atom_site_refinement_flags_occupancy
_atom_site_disorder_assembly
_atom_site_disorder_group
C1 C 0.2962(12) 0.9835(8) 0.2238(7) 0.047(4) Uani 1 1 d . . . . .
C2 C 0.2551(12) 0.9746(8) 0.2784(8) 0.047(4) Uani 1 1 d . . . . .
C3 C 0.2132(12) 1.0214(7) 0.2988(7) 0.046(4) Uani 1 1 d . . . . .
C4 C 0.2055(11) 1.0777(7) 0.2718(7) 0.040(4) Uani 1 1 d . . . . .
C5 C 0.2443(15) 1.0877(9) 0.2155(8) 0.061(5) Uani 1 1 d . . . . .
C6 C 0.2925(13) 1.0388(9) 0.1951(8) 0.056(5) Uani 1 1 d . . . . .
C7 C -0.0198(13) 1.2383(8) 0.2185(7) 0.049(4) Uani 1 1 d . . . . .
C8 C 0.0286(12) 1.2726(7) 0.2760(6) 0.039(4) Uani 1 1 d . . . . .
C9 C -0.0289(14) 1.3131(8) 0.2988(7) 0.049(4) Uani 1 1 d . . . . .
C10 C 0.1254(14) 0.8186(8) 0.2227(8) 0.050(4) Uani 1 1 d . . . . .
C11 C 0.1746(13) 0.7841(8) 0.2773(8) 0.050(4) Uani 1 1 d . . . . .
C12 C -0.1168(13) 1.2464(8) 0.1959(7) 0.050(4) Uani 1 1 d . . . . .
C13 C 0.4651(16) 0.7919(9) 0.2236(8) 0.060(5) Uani 1 1 d . . . . .
C14 C 0.5095(16) 0.8301(7) 0.2778(7) 0.057(5) Uani 1 1 d . . . . .
C15 C 0.6097(15) 0.8241(9) 0.3004(7) 0.057(5) Uani 1 1 d . . . . .
C16 C 0.3317(13) 1.2807(8) 0.2213(7) 0.045(4) Uani 1 1 d . . . . .
C17 C 0.3788(15) 1.2444(7) 0.2767(7) 0.051(5) Uani 1 1 d . . . . .
C18 C 0.5196(12) 0.7518(8) 0.1985(7) 0.046(4) Uani 1 1 d . . . . .
C19 C 0.9716(16) 0.1702(12) 0.3711(10) 0.087(3) Uani 1 1 d . . . . .
C20 C 0.9475(16) 0.1385(12) 0.3205(10) 0.087(3) Uani 1 1 d . . . . .
H20 H 0.9964 0.1173 0.3087 0.104 Uiso 1 1 calc R U . . .
C21 C 0.8482(15) 0.1354(12) 0.2831(10) 0.087(3) Uani 1 1 d . . . . .
H21 H 0.8310 0.1126 0.2492 0.104 Uiso 1 1 calc R U . . .
C22 C 0.7798(16) 0.1730(12) 0.3062(10) 0.087(3) Uani 1 1 d . . . . .
H22 H 0.7160 0.1735 0.2844 0.104 Uiso 1 1 calc R U . . .
C23 C 0.7977(16) 0.2054(12) 0.3533(10) 0.087(3) Uani 1 1 d . . . . .
H23 H 0.7491 0.2274 0.3645 0.104 Uiso 1 1 calc R U . . .
C24 C 0.8999(16) 0.2059(13) 0.3888(11) 0.087(3) Uani 1 1 d . . . . .
C25 C 0.9275(19) 0.2422(10) 0.4413(15) 0.099(10) Uani 1 1 d . . . . .
H25 H 0.8798 0.2679 0.4485 0.118 Uiso 1 1 calc R U . . .
C26 C 1.010(2) 0.2829(13) 0.5281(13) 0.113(10) Uani 1 1 d . . . . .
H26A H 0.9630 0.2699 0.5501 0.136 Uiso 0.5 1 calc R U P A 1
H26B H 0.9936 0.3237 0.5149 0.136 Uiso 0.5 1 calc R U P A 1
H26C H 1.0321 0.3226 0.5205 0.136 Uiso 0.5 1 calc R U P B 2
H26D H 0.9464 0.2865 0.5373 0.136 Uiso 0.5 1 calc R U P B 2
C27A C 1.121(4) 0.281(3) 0.570(2) 0.093(16) Uiso 0.5 1 d . . P C 1
H27A H 1.1523 0.3190 0.5678 0.112 Uiso 0.5 1 calc R U P C 1
H27B H 1.1163 0.2756 0.6107 0.112 Uiso 0.5 1 calc R U P C 1
C28A C 1.281(3) 0.2772(15) 0.5661(14) 0.038(7) Uiso 0.5 1 d . . P C 1
H28A H 1.2936 0.2988 0.6029 0.046 Uiso 0.5 1 calc R U P C 1
H28B H 1.3328 0.2478 0.5688 0.046 Uiso 0.5 1 calc R U P C 1
C27B C 1.073(4) 0.257(2) 0.572(2) 0.074(12) Uiso 0.5 1 d . . P C 2
H27C H 1.0433 0.2201 0.5821 0.089 Uiso 0.5 1 calc R U P C 2
H27D H 1.0838 0.2829 0.6053 0.089 Uiso 0.5 1 calc R U P C 2
C28B C 1.222(4) 0.291(2) 0.567(2) 0.077(12) Uiso 0.5 1 d . . P C 2
H28C H 1.2625 0.2900 0.6061 0.093 Uiso 0.5 1 calc R U P C 2
H28D H 1.1735 0.3222 0.5668 0.093 Uiso 0.5 1 calc R U P C 2
C29 C 1.287(3) 0.3135(18) 0.5262(15) 0.167(17) Uani 1 1 d . . . . .
H29A H 1.3546 0.3246 0.5329 0.200 Uiso 0.5 1 calc R U P C 1
H29B H 1.2526 0.3492 0.5343 0.200 Uiso 0.5 1 calc R U P C 1
H29C H 1.2958 0.3563 0.5324 0.200 Uiso 0.5 1 calc R U P C 2
H29D H 1.3498 0.2949 0.5392 0.200 Uiso 0.5 1 calc R U P C 2
C30 C 1.255(2) 0.3036(13) 0.4640(10) 0.121(12) Uani 1 1 d . . . . .
H30A H 1.2068 0.3342 0.4495 0.145 Uiso 1 1 calc R U . . .
H30B H 1.3104 0.3126 0.4476 0.145 Uiso 1 1 calc R U . . .
C31 C 1.286(3) 0.2132(17) 0.4187(16) 0.160(17) Uani 1 1 d . . . . .
H31A H 1.2592 0.2029 0.3781 0.192 Uiso 1 1 calc R U . . .
H31B H 1.3434 0.2373 0.4201 0.192 Uiso 1 1 calc R U . . .
C32 C 1.315(2) 0.1604(12) 0.4492(16) 0.119(12) Uani 1 1 d . . . . .
H32A H 1.3745 0.1678 0.4780 0.143 Uiso 1 1 calc R U . . .
H32B H 1.3281 0.1306 0.4221 0.143 Uiso 1 1 calc R U . . .
C33 C 1.2546(14) 0.0817(11) 0.4965(9) 0.069(6) Uani 1 1 d . . . . .
H33 H 1.3075 0.0609 0.4891 0.083 Uiso 1 1 calc R U . . .
C34 C 1.1940(15) 0.0502(11) 0.5263(8) 0.069(6) Uani 1 1 d . . . . .
C35 C 1.2154(19) -0.0095(12) 0.5444(11) 0.092(7) Uani 1 1 d . . . . .
H35 H 1.2693 -0.0277 0.5353 0.110 Uiso 1 1 calc R U . . .
C36 C 1.162(2) -0.0411(14) 0.5738(11) 0.100(8) Uani 1 1 d . . . . .
H36 H 1.1818 -0.0796 0.5863 0.120 Uiso 1 1 calc R U . . .
C37 C 1.083(3) -0.0187(19) 0.5854(16) 0.19(2) Uani 1 1 d . . . . .
H37 H 1.0482 -0.0409 0.6073 0.226 Uiso 1 1 calc R U . . .
C38 C 1.051(2) 0.0357(14) 0.5661(15) 0.122(11) Uani 1 1 d . . . . .
H38 H 0.9910 0.0480 0.5712 0.147 Uiso 1 1 calc R U . . .
C39 C 1.1066(17) 0.0778(12) 0.5368(10) 0.078(6) Uani 1 1 d . . . . .
N1 N 1.0045(13) 0.2434(7) 0.4772(8) 0.068(5) Uani 1 1 d . . . . .
N2 N 1.1748(14) 0.2400(8) 0.5584(6) 0.073(5) Uani 1 1 d . . . . .
H2 H 1.1836 0.2105 0.5901 0.087 Uiso 1 1 calc R U . C 1
N3 N 1.2162(12) 0.2498(8) 0.4381(6) 0.062(4) Uani 1 1 d . . . . .
H3 H 1.1724 0.2627 0.4016 0.075 Uiso 1 1 calc R U . . .
N4 N 1.2441(11) 0.1362(8) 0.4786(7) 0.062(4) Uani 1 1 d . . . . .
O1 O 0.3368(9) 0.9369(6) 0.2071(5) 0.061(3) Uani 1 1 d . . . . .
O2 O 0.2682(9) 0.9241(6) 0.2993(5) 0.058(3) Uani 1 1 d . . . . .
O3 O 0.2343(9) 1.1375(6) 0.1932(5) 0.064(4) Uani 1 1 d . . . . .
O4 O 0.1654(10) 1.1245(6) 0.2869(5) 0.069(4) Uani 1 1 d . . . . .
O5 O 0.0359(9) 1.2063(5) 0.1974(5) 0.052(3) Uani 1 1 d . . . . .
O6 O 0.1191(9) 1.2619(5) 0.2952(5) 0.052(3) Uani 1 1 d . . . . .
O7 O 0.2625(10) 0.7942(6) 0.2958(6) 0.064(3) Uani 1 1 d . . . . .
O8 O 0.1776(9) 0.8530(5) 0.2024(6) 0.059(3) Uani 1 1 d . . . . .
O9 O 0.3761(10) 0.8027(6) 0.2033(6) 0.068(4) Uani 1 1 d . . . . .
O10 O 0.4537(11) 0.8623(6) 0.2967(5) 0.066(4) Uani 1 1 d . . . . .
O11 O 0.2435(10) 1.2720(5) 0.2010(5) 0.062(3) Uani 1 1 d . . . . .
O12 O 0.3248(10) 1.2102(5) 0.2941(5) 0.060(3) Uani 1 1 d . . . . .
O13 O 1.0614(8) 0.1682(6) 0.3985(5) 0.059(3) Uani 1 1 d . . . . .
O14 O 1.0797(12) 0.1296(7) 0.5217(7) 0.084(5) Uani 1 1 d . . . . .
Cr1 Cr 0.1813(2) 1.20367(12) 0.24351(12) 0.0489(7) Uani 0.5 1 d . . P D 1
Mn1 Mn 0.1813(2) 1.20367(12) 0.24351(12) 0.0489(7) Uani 0.5 1 d . . P D 2
Cr2 Cr 0.3153(2) 0.86064(13) 0.25081(13) 0.0586(8) Uani 0.5 1 d . . P E 3
Mn2 Mn 0.3153(2) 0.86064(13) 0.25081(13) 0.0586(8) Uani 0.5 1 d . . P E 4
Fe Fe 1.12599(18) 0.19171(12) 0.47731(10) 0.0518(7) Uani 1 1 d . . . . .
Br1 Br 0.34468(19) 1.04860(12) 0.12959(10) 0.0865(8) Uani 1 1 d . . . . .
Br2 Br 0.16164(18) 1.01236(9) 0.36588(9) 0.0737(7) Uani 1 1 d . . . . .
Br3 Br -0.17820(16) 1.20296(10) 0.12779(9) 0.0717(6) Uani 1 1 d . . . . .
Br4 Br 0.03473(16) 1.35922(9) 0.36578(8) 0.0650(6) Uani 1 1 d . . . . .
Br5 Br 0.6694(2) 0.87334(10) 0.36427(9) 0.0851(8) Uani 1 1 d . . . . .
Br6 Br 0.46413(15) 0.70607(12) 0.13412(11) 0.0860(8) Uani 1 1 d . . . . .
N1A N 0.031(3) 0.3631(17) 0.1746(16) 0.087(11) Uiso 0.5 1 d D . P . .
N2A N 0.985(3) 0.0269(16) 0.1919(14) 0.081(10) Uiso 0.5 1 d D . P . .
N3A N 0.753(3) 0.1343(18) 0.9951(17) 0.088(11) Uiso 0.5 1 d D . P . .
N4A N 0.651(5) 0.035(3) 0.214(3) 0.17(2) Uiso 0.5 1 d D . P . .
N5A N 0.465(5) 0.614(3) 0.424(3) 0.21(3) Uiso 0.5 1 d D . P . .
N6A N 0.116(3) 0.4539(17) 0.4804(16) 0.081(10) Uiso 0.5 1 d D . P . .
N7A N 0.684(3) 0.164(2) 0.485(2) 0.134(18) Uiso 0.5 1 d D . P . .
N8A N 0.293(3) 0.3790(19) 0.3195(18) 0.093(12) Uiso 0.5 1 d D . P . .
C1A C 0.163(3) 0.424(2) 0.2378(19) 0.086(14) Uiso 0.5 1 d D . P . .
C2A C 0.084(3) 0.399(2) 0.201(2) 0.102(16) Uiso 0.5 1 d D . P . .
C3A C 1.026(3) 0.0717(16) 0.1031(14) 0.057(9) Uiso 0.5 1 d D . P . .
C4A C 1.001(5) 0.052(3) 0.152(2) 0.14(2) Uiso 0.5 1 d D . P . .
C5A C 0.852(4) 0.073(3) 0.940(2) 0.115(19) Uiso 0.5 1 d D . P . .
C6A C 0.798(4) 0.105(3) 0.971(3) 0.13(2) Uiso 0.5 1 d D . P . .
C7A C 0.562(5) 0.041(3) 0.295(3) 0.14(2) Uiso 0.5 1 d D . P . .
C8A C 0.611(4) 0.031(3) 0.252(3) 0.112(18) Uiso 0.5 1 d D . P . .
C9A C 0.455(3) 0.6859(19) 0.3422(18) 0.066(11) Uiso 0.5 1 d D . P . .
C10A C 0.441(5) 0.645(4) 0.383(3) 0.19(4) Uiso 0.5 1 d D . P . .
C11A C 0.275(5) 0.470(6) 0.454(5) 0.28(6) Uiso 0.5 1 d D . P . .
C12A C 0.181(4) 0.462(3) 0.459(2) 0.14(2) Uiso 0.5 1 d D . P . .
C13A C 0.845(3) 0.1452(19) 0.5523(17) 0.069(11) Uiso 0.5 1 d D . P . .
C14A C 0.759(3) 0.160(2) 0.516(2) 0.087(14) Uiso 0.5 1 d D . P . .
C15A C 0.463(6) 0.384(9) 0.380(7) 0.42(11) Uiso 0.5 1 d D . P . .
C16A C 0.372(3) 0.378(2) 0.345(2) 0.081(13) Uiso 0.5 1 d D . P . .

loop_
_atom_site_aniso_label
_atom_site_aniso_U_11
_atom_site_aniso_U_22
_atom_site_aniso_U_33
_atom_site_aniso_U_23
_atom_site_aniso_U_13
_atom_site_aniso_U_12
C1 0.045(10) 0.058(11) 0.047(10) 0.017(8) 0.027(8) 0.002(8)
C2 0.043(10) 0.052(11) 0.055(10) 0.005(9) 0.029(8) -0.003(8)
C3 0.057(11) 0.044(10) 0.040(9) -0.002(8) 0.017(8) -0.013(8)
C4 0.044(10) 0.045(10) 0.038(8) -0.006(7) 0.025(7) 0.005(8)
C5 0.069(13) 0.067(13) 0.043(10) 0.011(10) 0.003(9) -0.032(11)
C6 0.044(11) 0.075(13) 0.052(11) -0.002(10) 0.015(9) -0.010(9)
C7 0.052(11) 0.061(12) 0.033(9) 0.003(8) 0.005(8) -0.003(9)
C8 0.040(10) 0.038(9) 0.034(8) 0.004(7) -0.001(7) -0.022(7)
C9 0.063(12) 0.046(10) 0.039(9) -0.008(8) 0.016(8) -0.016(9)
C10 0.054(12) 0.047(11) 0.051(10) -0.015(8) 0.016(9) 0.003(9)
C11 0.046(11) 0.052(11) 0.052(10) 0.008(8) 0.012(9) 0.023(9)
C12 0.061(12) 0.044(10) 0.040(9) -0.005(8) 0.002(9) -0.012(9)
C13 0.078(15) 0.056(12) 0.056(12) -0.005(9) 0.033(11) -0.014(11)
C14 0.105(17) 0.035(10) 0.033(9) -0.012(7) 0.018(10) 0.009(10)
C15 0.074(14) 0.065(12) 0.025(8) -0.008(8) -0.006(8) 0.004(10)
C16 0.053(11) 0.051(10) 0.037(9) -0.013(8) 0.023(8) 0.002(8)
C17 0.090(15) 0.037(10) 0.031(9) 0.012(7) 0.023(9) 0.012(9)
C18 0.042(10) 0.052(11) 0.041(9) -0.005(8) 0.007(8) -0.005(8)
C19 0.058(6) 0.125(9) 0.078(6) 0.054(7) 0.015(5) 0.000(5)
C20 0.058(6) 0.125(9) 0.078(6) 0.054(7) 0.015(5) 0.000(5)
C21 0.058(6) 0.125(9) 0.078(6) 0.054(7) 0.015(5) 0.000(5)
C22 0.058(6) 0.125(9) 0.078(6) 0.054(7) 0.015(5) 0.000(5)
C23 0.058(6) 0.125(9) 0.078(6) 0.054(7) 0.015(5) 0.000(5)
C24 0.058(6) 0.125(9) 0.078(6) 0.054(7) 0.015(5) 0.000(5)
C25 0.074(17) 0.059(15) 0.18(3) 0.075(17) 0.065(19) 0.038(13)
C26 0.12(2) 0.12(2) 0.13(2) -0.028(19) 0.07(2) 0.040(18)
C29 0.19(4) 0.19(4) 0.12(3) -0.08(3) 0.04(3) -0.10(3)
C30 0.18(3) 0.12(2) 0.065(16) -0.021(15) 0.032(17) -0.09(2)
C31 0.17(3) 0.18(3) 0.18(3) 0.10(3) 0.14(3) 0.10(3)
C32 0.10(2) 0.077(18) 0.22(4) -0.01(2) 0.11(2) -0.017(15)
C33 0.035(11) 0.086(17) 0.074(14) -0.003(12) -0.012(10) -0.004(11)
C34 0.058(13) 0.094(17) 0.049(11) -0.004(11) -0.001(10) -0.010(12)
C35 0.080(17) 0.10(2) 0.093(18) 0.025(15) 0.010(14) 0.003(15)
C36 0.11(2) 0.11(2) 0.081(18) 0.023(16) 0.029(16) 0.017(18)
C37 0.24(5) 0.20(4) 0.16(3) 0.13(3) 0.12(3) 0.14(4)
C38 0.10(2) 0.11(2) 0.17(3) 0.05(2) 0.08(2) 0.018(18)
C39 0.074(15) 0.097(18) 0.073(14) -0.006(13) 0.041(12) 0.019(14)
N1 0.064(11) 0.071(11) 0.086(12) 0.035(9) 0.054(10) 0.047(9)
N2 0.112(15) 0.073(12) 0.037(8) 0.002(8) 0.023(9) 0.037(11)
N3 0.070(11) 0.085(12) 0.034(8) 0.016(8) 0.017(7) 0.003(9)
N4 0.044(9) 0.081(13) 0.057(10) -0.008(9) -0.001(7) -0.021(8)
O1 0.058(8) 0.078(9) 0.053(7) 0.014(7) 0.022(6) 0.018(7)
O2 0.053(8) 0.061(8) 0.066(8) 0.019(7) 0.023(6) 0.009(6)
O3 0.070(9) 0.077(9) 0.042(7) 0.026(7) 0.004(6) -0.005(7)
O4 0.093(10) 0.073(9) 0.050(7) 0.010(7) 0.034(7) -0.018(8)
O5 0.056(7) 0.056(8) 0.049(7) -0.008(6) 0.018(6) -0.007(6)
O6 0.053(8) 0.069(8) 0.034(6) -0.001(6) 0.009(5) -0.014(6)
O7 0.064(9) 0.058(8) 0.066(8) 0.003(6) 0.009(7) 0.012(7)
O8 0.057(8) 0.051(7) 0.077(9) 0.008(7) 0.032(7) -0.003(6)
O9 0.067(9) 0.072(9) 0.077(9) -0.012(7) 0.042(8) -0.001(7)
O10 0.106(11) 0.053(8) 0.044(7) -0.007(6) 0.029(7) 0.017(7)
O11 0.082(10) 0.054(8) 0.044(7) -0.010(6) 0.004(7) -0.015(7)
O12 0.081(9) 0.045(7) 0.056(7) 0.021(6) 0.018(7) -0.014(6)
O13 0.045(7) 0.067(8) 0.061(8) 0.006(6) 0.002(6) -0.001(6)
O14 0.107(12) 0.082(11) 0.086(10) 0.020(9) 0.072(10) 0.024(9)
Cr1 0.0510(16) 0.0465(16) 0.0491(16) 0.0038(12) 0.0115(13) -0.0035(13)
Mn1 0.0510(16) 0.0465(16) 0.0491(16) 0.0038(12) 0.0115(13) -0.0035(13)
Cr2 0.0589(18) 0.0574(18) 0.0683(19) -0.0004(15) 0.0323(15) 0.0100(15)
Mn2 0.0589(18) 0.0574(18) 0.0683(19) -0.0004(15) 0.0323(15) 0.0100(15)
Fe 0.0512(15) 0.0691(17) 0.0393(13) 0.0103(12) 0.0193(11) 0.0145(13)
Br1 0.1034(18) 0.1038(19) 0.0675(14) 0.0273(13) 0.0514(13) 0.0119(14)
Br2 0.1107(18) 0.0612(13) 0.0648(13) 0.0062(10) 0.0525(13) -0.0018(12)
Br3 0.0659(13) 0.0884(16) 0.0566(12) -0.0169(11) 0.0052(10) -0.0245(12)
Br4 0.0817(15) 0.0664(13) 0.0462(10) -0.0083(9) 0.0130(10) -0.0088(11)
Br5 0.115(2) 0.0701(14) 0.0538(12) -0.0208(10) -0.0150(12) 0.0214(13)
Br6 0.0583(13) 0.119(2) 0.0874(16) -0.0610(15) 0.0314(12) -0.0242(13)

loop_
_atom_type_symbol
_atom_type_description
_atom_type_scat_dispersion_real
_atom_type_scat_dispersion_imag
_atom_type_scat_source
C C 0.0033 0.0016 'International Tables Vol C Tables 4.2.6.8 and 6.1.1.4'
H H 0.0000 0.0000 'International Tables Vol C Tables 4.2.6.8 and 6.1.1.4'
N N 0.0061 0.0033 'International Tables Vol C Tables 4.2.6.8 and 6.1.1.4'
O O 0.0106 0.0060 'International Tables Vol C Tables 4.2.6.8 and 6.1.1.4'
Cr Cr 0.3209 0.6236 'International Tables Vol C Tables 4.2.6.8 and 6.1.1.4'
Mn Mn 0.3368 0.7283 'International Tables Vol C Tables 4.2.6.8 and 6.1.1.4'
Fe Fe 0.3463 0.8444 'International Tables Vol C Tables 4.2.6.8 and 6.1.1.4'
Br Br -0.2901 2.4595 'International Tables Vol C Tables 4.2.6.8 and 6.1.1.4'

loop_
_geom_angle_atom_site_label_1
_geom_angle_atom_site_label_2
_geom_angle_atom_site_label_3
_geom_angle
_geom_angle_site_symmetry_1
_geom_angle_site_symmetry_3
O1 C1 C6 122.2(14) . .
O1 C1 C2 115.4(14) . .
C6 C1 C2 122.3(16) . .
O2 C2 C3 127.6(16) . .
O2 C2 C1 113.7(15) . .
C3 C2 C1 118.7(16) . .
C2 C3 C4 122.1(15) . .
C2 C3 Br2 120.0(12) . .
C4 C3 Br2 118.0(12) . .
O4 C4 C3 127.0(14) . .
O4 C4 C5 112.5(15) . .
C3 C4 C5 120.5(15) . .
O3 C5 C6 124.7(18) . .
O3 C5 C4 117.7(19) . .
C6 C5 C4 117.6(16) . .
C1 C6 C5 118.7(16) . .
C1 C6 Br1 121.4(14) . .
C5 C6 Br1 119.8(14) . .
O5 C7 C12 126.2(16) . .
O5 C7 C8 115.5(15) . .
C12 C7 C8 118.2(16) . .
O6 C8 C9 127.5(14) . .
O6 C8 C7 114.6(15) . .
C9 C8 C7 117.8(15) . .
C10 C9 C8 122.8(16) 2 .
C10 C9 Br4 120.1(14) 2 .
C8 C9 Br4 117.0(13) . .
O8 C10 C9 123.8(18) . 2_545
O8 C10 C11 116.2(17) . .
C9 C10 C11 119.9(17) 2_545 .
O7 C11 C12 125.8(16) . 2_545
O7 C11 C10 115.7(16) . .
C12 C11 C10 118.4(16) 2_545 .
C7 C12 C11 122.4(16) . 2
C7 C12 Br3 119.0(14) . .
C11 C12 Br3 118.5(13) 2 .
O9 C13 C18 124.2(17) . .
O9 C13 C14 112.9(17) . .
C18 C13 C14 122.9(19) . .
O10 C14 C15 126.8(17) . .
O10 C14 C13 116.7(19) . .
C15 C14 C13 116.5(16) . .
C14 C15 C16 122.9(15) . 2_645
C14 C15 Br5 118.3(13) . .
C16 C15 Br5 118.8(14) 2_645 .
O11 C16 C15 125.1(16) . 2_655
O11 C16 C17 116.2(16) . .
C15 C16 C17 118.5(16) 2_655 .
O12 C17 C18 125.8(15) . 2_655
O12 C17 C16 115.4(17) . .
C18 C17 C16 118.8(15) 2_655 .
C13 C18 C17 120.1(16) . 2_645
C13 C18 Br6 121.9(14) . .
C17 C18 Br6 118.0(12) 2_645 .
O13 C19 C20 116(2) . .
O13 C19 C24 124(3) . .
C20 C19 C24 120(2) . .
C19 C20 C21 124(2) . .
C22 C21 C20 112(2) . .
C23 C22 C21 128(2) . .
C22 C23 C24 117(3) . .
C25 C24 C19 119(2) . .
C25 C24 C23 121(3) . .
C19 C24 C23 120(3) . .
N1 C25 C24 129(2) . .
C27B C26 N1 105(3) . .
N1 C26 C27A 109(2) . .
N2 C27A C26 115(4) . .
C29 C28A N2 116(3) . .
C26 C27B N2 116(3) . .
N2 C28B C29 123(4) . .
C28A C29 C30 127(3) . .
C30 C29 C28B 119(3) . .
N3 C30 C29 125(3) . .
C32 C31 N3 117(2) . .
C31 C32 N4 114(2) . .
N4 C33 C34 127(2) . .
C33 C34 C35 120(2) . .
C33 C34 C39 121(2) . .
C35 C34 C39 119(2) . .
C36 C35 C34 123(3) . .
C37 C36 C35 121(3) . .
C36 C37 C38 121(3) . .
C37 C38 C39 124(3) . .
O14 C39 C38 124(2) . .
O14 C39 C34 124(2) . .
C38 C39 C34 112(2) . .
C25 N1 C26 116(2) . .
C25 N1 Fe 127.0(18) . .
C26 N1 Fe 116.5(16) . .
C28B N2 C27B 103(3) . .
C27A N2 C28A 101(3) . .
C27A N2 Fe 118(3) . .
C28B N2 Fe 128(2) . .
C27B N2 Fe 100(2) . .
C28A N2 Fe 115.9(14) . .
C30 N3 C31 113(3) . .
C30 N3 Fe 122.6(14) . .
C31 N3 Fe 108.0(17) . .
C33 N4 C32 118(2) . .
C33 N4 Fe 127.1(14) . .
C32 N4 Fe 114.4(16) . .
C1 O1 Cr2 112.9(10) . .
C2 O2 Cr2 117.2(11) . .
C5 O3 Cr1 114.4(13) . .
C4 O4 Cr1 117.1(10) . .
C7 O5 Cr1 116.4(11) . .
C8 O6 Cr1 115.5(10) . .
C11 O7 Cr2 113.7(11) . .
C10 O8 Cr2 114.8(12) . .
C13 O9 Cr2 115.3(12) . .
C14 O10 Cr2 115.2(12) . .
C16 O11 Cr1 114.8(11) . .
C17 O12 Cr1 116.9(11) . .
C19 O13 Fe 131.6(15) . .
C39 O14 Fe 134.4(14) . .
O4 Cr1 O5 94.2(5) . .
O4 Cr1 O11 160.9(6) . .
O5 Cr1 O11 101.6(5) . .
O4 Cr1 O6 97.8(5) . .
O5 Cr1 O6 77.9(5) . .
O11 Cr1 O6 95.8(5) . .
O4 Cr1 O12 88.8(5) . .
O5 Cr1 O12 173.7(5) . .
O11 Cr1 O12 76.5(5) . .
O6 Cr1 O12 96.2(5) . .
O4 Cr1 O3 76.9(5) . .
O5 Cr1 O3 99.3(5) . .
O11 Cr1 O3 90.0(5) . .
O6 Cr1 O3 173.9(5) . .
O12 Cr1 O3 86.8(5) . .
O10 Cr2 O8 175.8(5) . .
O10 Cr2 O9 79.8(5) . .
O8 Cr2 O9 96.4(6) . .
O10 Cr2 O2 95.2(5) . .
O8 Cr2 O2 88.7(5) . .
O9 Cr2 O2 173.6(6) . .
O10 Cr2 O1 90.9(5) . .
O8 Cr2 O1 91.3(5) . .
O9 Cr2 O1 97.1(5) . .
O2 Cr2 O1 78.8(5) . .
O10 Cr2 O7 99.3(5) . .
O8 Cr2 O7 79.2(5) . .
O9 Cr2 O7 94.1(5) . .
O2 Cr2 O7 90.6(5) . .
O1 Cr2 O7 166.0(5) . .
O14 Fe O13 100.2(6) . .
O14 Fe N1 91.0(6) . .
O13 Fe N1 86.5(7) . .
O14 Fe N4 86.3(7) . .
O13 Fe N4 93.2(6) . .
N1 Fe N4 177.1(7) . .
O14 Fe N2 87.8(7) . .
O13 Fe N2 164.2(6) . .
N1 Fe N2 79.7(7) . .
N4 Fe N2 101.0(6) . .
O14 Fe N3 164.1(7) . .
O13 Fe N3 87.2(6) . .
N1 Fe N3 103.6(6) . .
N4 Fe N3 79.2(7) . .
N2 Fe N3 88.6(7) . .
N1A C2A C1A 161(5) . .
N2A C4A C3A 170(7) . .
N3A C6A C5A 176(7) . .
N4A C8A C7A 165(7) . .
N5A C10A C9A 156(6) . .
N6A C12A C11A 160(7) . .
N7A C14A C13A 169(6) . .
N8A C16A C15A 172(10) . .

loop_
_geom_bond_atom_site_label_1
_geom_bond_atom_site_label_2
_geom_bond_distance
_geom_bond_site_symmetry_2
C1 O1 1.29(2) .
C1 C6 1.40(2) .
C1 C2 1.54(2) .
C2 O2 1.22(2) .
C2 C3 1.34(2) .
C3 C4 1.40(2) .
C3 Br2 1.891(16) .
C4 O4 1.276(19) .
C4 C5 1.56(2) .
C5 O3 1.22(2) .
C5 C6 1.43(3) .
C6 Br1 1.864(18) .
C7 O5 1.25(2) .
C7 C12 1.36(2) .
C7 C8 1.57(2) .
C8 O6 1.278(19) .
C8 C9 1.40(2) .
C9 C10 1.35(2) 2
C9 Br4 1.922(16) .
C10 O8 1.23(2) .
C10 C9 1.35(2) 2_545
C10 C11 1.52(2) .
C11 O7 1.24(2) .
C11 C12 1.42(2) 2_545
C12 C11 1.42(2) 2
C12 Br3 1.901(16) .
C13 O9 1.26(2) .
C13 C18 1.39(3) .
C13 C14 1.54(2) .
C14 O10 1.22(2) .
C14 C15 1.40(3) .
C15 C16 1.44(2) 2_645
C15 Br5 1.894(17) .
C16 O11 1.24(2) .
C16 C15 1.44(2) 2_655
C16 C17 1.55(2) .
C17 O12 1.22(2) .
C17 C18 1.43(3) 2_655
C18 C17 1.43(3) 2_645
C18 Br6 1.844(16) .
C19 O13 1.29(2) .
C19 C20 1.36(3) .
C19 C24 1.42(4) .
C20 C21 1.48(3) .
C21 C22 1.47(3) .
C22 C23 1.30(3) .
C23 C24 1.50(3) .
C24 C25 1.45(4) .
C25 N1 1.22(3) .
C26 C27B 1.33(5) .
C26 N1 1.47(3) .
C26 C27A 1.66(6) .
C27A N2 1.26(5) .
C28A C29 1.25(4) .
C28A N2 1.69(4) .
C27B N2 1.59(5) .
C28B N2 1.31(5) .
C28B C29 1.55(5) .
C29 C30 1.44(4) .
C30 N3 1.40(3) .
C31 C32 1.39(4) .
C31 N3 1.43(3) .
C32 N4 1.44(3) .
C33 N4 1.28(3) .
C33 C34 1.41(3) .
C34 C35 1.41(3) .
C34 C39 1.45(3) .
C35 C36 1.33(3) .
C36 C37 1.31(4) .
C37 C38 1.34(4) .
C38 C39 1.49(3) .
C39 O14 1.24(3) .
N1 Fe 2.068(14) .
N2 Fe 2.159(16) .
N3 Fe 2.165(15) .
N4 Fe 2.073(18) .
O1 Cr2 2.045(13) .
O2 Cr2 2.022(13) .
O3 Cr1 2.130(15) .
O4 Cr1 2.076(13) .
O5 Cr1 2.094(12) .
O6 Cr1 2.102(12) .
O7 Cr2 2.057(14) .
O8 Cr2 2.025(13) .
O9 Cr2 2.023(13) .
O10 Cr2 2.008(15) .
O11 Cr1 2.120(13) .
O12 Cr1 2.109(13) .
O13 Fe 1.940(12) .
O14 Fe 1.936(14) .
N1A C2A 1.167(17) .
N2A C4A 1.153(17) .
N3A C6A 1.148(16) .
N4A C8A 1.162(18) .
N5A C10A 1.177(19) .
N6A C12A 1.160(19) .
N7A C14A 1.146(17) .
N8A C16A 1.145(17) .
C1A C2A 1.364(17) .
C3A C4A 1.355(17) .
C5A C6A 1.363(17) .
C7A C8A 1.357(18) .
C9A C10A 1.365(19) .
C11A C12A 1.370(19) .
C13A C14A 1.356(17) .
C15A C16A 1.359(17) .
